data_4029832
loop_
_publ_author_name
'Val\'a\<sek, Michal'
'Edelmann, Kevin'
'Gerhard, Lukas'
'Fuhr, Olaf'
'Lukas, Maya'
'Mayor, Marcel'

_publ_section_title
;
 Synthesis of molecular tripods based on a rigid 9,9'-spirobifluorene
 scaffold.
;
_journal_issue 16
_journal_name_full 'The Journal of organic chemistry'
_journal_page_first 7342
_journal_page_last 7357
_journal_paper_doi 10.1021/jo501029t
_journal_volume 79
_journal_year 2014
_chemical_formula_moiety 'C35 H38 Br I S2 Si2'
_chemical_formula_sum 'C35 H38 Br I S2 Si2'
_chemical_formula_weight 785.76
_chemical_name_systematic
;
 ? 
;
_space_group_crystal_system triclinic
_space_group_IT_number 2
_space_group_name_Hall '-P 1'
_space_group_name_H-M_alt 'P -1'
_symmetry_space_group_name_Hall '-P 1'
_symmetry_space_group_name_H-M 'P -1'
_atom_sites_solution_hydrogens geom
_atom_sites_solution_primary dual
_atom_sites_solution_secondary difmap
_audit_creation_date 2014-04-11
_audit_creation_method
;
Olex2 1.2
(compiled 2014.03.20 svn.r2914 for OlexSys, GUI svn.r4816)
;
_cell_angle_alpha 101.059(9)
_cell_angle_beta 109.431(9)
_cell_angle_gamma 96.310(7)
_cell_formula_units_Z 2
_cell_length_a 10.7599(10)
_cell_length_b 12.9257(12)
_cell_length_c 14.6771(19)
_cell_measurement_temperature 180.15
_cell_volume 1855.7(4)
_computing_molecular_graphics 'Olex2 (Dolomanov et al., 2009)'
_computing_publication_material 'Olex2 (Dolomanov et al., 2009)'
_computing_structure_refinement 'XL (Sheldrick, 2008)'
_computing_structure_solution 'XM (Sheldrick, 2008)'
_diffrn_ambient_temperature 180.15
_diffrn_detector 'image plate (34 cm diameter)'
_diffrn_detector_area_resol_mean 6.67
_diffrn_detector_type STOE
_diffrn_measured_fraction_theta_full 0.986
_diffrn_measured_fraction_theta_max 0.986
_diffrn_measurement_device '2-circle goniometer'
_diffrn_measurement_device_type 'STOE IPDS2T'
_diffrn_measurement_method 'rotation method'
_diffrn_radiation_collimation '0.5 mm diameter, monocapillary'
_diffrn_radiation_monochromator 'plane graphite'
_diffrn_radiation_probe x-ray
_diffrn_radiation_type MoK\a
_diffrn_radiation_wavelength 0.71073
_diffrn_reflns_av_R_equivalents 0.0200
_diffrn_reflns_av_unetI/netI 0.0162
_diffrn_reflns_limit_h_max 13
_diffrn_reflns_limit_h_min -13
_diffrn_reflns_limit_k_max 15
_diffrn_reflns_limit_k_min -15
_diffrn_reflns_limit_l_max 17
_diffrn_reflns_limit_l_min -17
_diffrn_reflns_number 17906
_diffrn_reflns_theta_full 25.63
_diffrn_reflns_theta_max 25.63
_diffrn_reflns_theta_min 2.37
_diffrn_source 'sealed X-ray tube, 12 x 0.4 mm long-fine focus'
_diffrn_source_current 40
_diffrn_source_power 2.000
_diffrn_source_target Mo
_diffrn_source_type 'sealed X-ray tube'
_diffrn_source_voltage 50
_exptl_absorpt_coefficient_mu 2.138
_exptl_absorpt_correction_T_max 0.6744
_exptl_absorpt_correction_T_min 0.3101
_exptl_absorpt_correction_type integration
_exptl_crystal_colour 'clear colourless'
_exptl_crystal_colour_lustre clear
_exptl_crystal_colour_primary colourless
_exptl_crystal_density_diffrn 1.406
_exptl_crystal_density_method 'not measured'
_exptl_crystal_description plate
_exptl_crystal_F_000 792
_exptl_crystal_preparation '0.430 0.340 0.230'
_exptl_crystal_size_max 0.43
_exptl_crystal_size_mid 0.34
_exptl_crystal_size_min 0.23
_refine_diff_density_max 0.886
_refine_diff_density_min -0.591
_refine_diff_density_rms 0.057
_refine_ls_extinction_coef 0.0055(6)
_refine_ls_extinction_expression Fc^*^=kFc[1+0.001xFc^2^\l^3^/sin(2\q)]^-1/4^
_refine_ls_extinction_method SHELXL
_refine_ls_goodness_of_fit_ref 1.049
_refine_ls_hydrogen_treatment constr
_refine_ls_matrix_type full
_refine_ls_number_parameters 377
_refine_ls_number_reflns 6909
_refine_ls_number_restraints 0
_refine_ls_restrained_S_all 1.049
_refine_ls_R_factor_all 0.0346
_refine_ls_R_factor_gt 0.0299
_refine_ls_shift/su_max 0.001
_refine_ls_shift/su_mean 0.000
_refine_ls_structure_factor_coef Fsqd
_refine_ls_weighting_details 'calc w=1/[\s^2^(Fo^2^)+(0.0303P)^2^+2.1968P] where P=(Fo^2^+2Fc^2^)/3'
_refine_ls_weighting_scheme calc
_refine_ls_wR_factor_gt 0.0713
_refine_ls_wR_factor_ref 0.0734
_reflns_number_gt 6235
_reflns_number_total 6909
_reflns_threshold_expression >2sigma(I)
_cod_data_source_file jo501029t_si_002.cif
_cod_data_source_block mv-2332
_cod_depositor_comments 'Adding full bibliography for 4029832.cif.'
_cod_original_cell_volume 1855.7(3)
_cod_database_code 4029832
_olex2_refinement_description
;
1. Fixed Uiso
 At 1.2 times of:
  All C(H) groups, All C(H,H) groups
 At 1.5 times of:
  All C(H,H,H) groups
2. Shared sites
{Br1, I2}
{I1, Br2}
3. Uiso/Uaniso restraints and constraints
Uanis(Br1) = Uanis(I2)
Uanis(I1) = Uanis(Br2)
4. Others
 Fixed Sof: I1(0.5) I2(0.5) Br1(0.5) Br2(0.5) C33A(0.5) H33A(0.5) H33B(0.5)
 H33C(0.5) C34A(0.5) H34A(0.5) H34B(0.5) H34C(0.5) C35A(0.5) H35A(0.5)
 H35B(0.5) H35C(0.5) C33B(0.5) H33D(0.5) H33E(0.5) H33F(0.5) C34B(0.5)
 H34D(0.5) H34E(0.5) H34F(0.5) C35B(0.5) H35D(0.5) H35E(0.5) H35F(0.5)
5.a Secondary CH2 refined with riding coordinates:
 C26(H26A,H26B), C27(H27A,H27B), C31(H31A,H31B), C32(H32A,H32B)
5.b Aromatic/amide H refined with riding coordinates:
 C2(H2), C5(H5), C6(H6), C8(H8), C11(H11), C12(H12), C16(H16), C18(H18),
 C19(H19), C22(H22), C24(H24), C25(H25)
5.c Idealised Me refined as rotating group:
 C28(H28A,H28B,H28C), C29(H29A,H29B,H29C), C30(H30A,H30B,H30C), C33A(H33A,H33B,
 H33C), C34A(H34A,H34B,H34C), C35A(H35A,H35B,H35C), C33B(H33D,H33E,H33F),
 C34B(H34D,H34E,H34F), C35B(H35D,H35E,H35F)
;

loop_
_space_group_symop_id
_space_group_symop_operation_xyz
1 'x, y, z'
2 '-x, -y, -z'

loop_
_atom_site_label
_atom_site_type_symbol
_atom_site_fract_x
_atom_site_fract_y
_atom_site_fract_z
_atom_site_U_iso_or_equiv
_atom_site_adp_type
_atom_site_occupancy
_atom_site_calc_flag
_atom_site_disorder_assembly
_atom_site_disorder_group
_atom_site_refinement_flags_posn
I1 I 0.65907(2) 0.359464(16) 0.403119(16) 0.03771(9) Uani 0.50 d A 1 .
I2 I 0.84254(3) 0.93924(2) 1.090630(17) 0.04980(10) Uani 0.50 d B 2 .
Br1 Br 0.84254(3) 0.93924(2) 1.090630(17) 0.04980(10) Uani 0.50 d B 1 .
Br2 Br 0.65907(2) 0.359464(16) 0.403119(16) 0.03771(9) Uani 0.50 d A 2 .
S1 S 1.42631(7) 0.83667(6) 0.82314(6) 0.04192(17) Uani 1 d . . .
S2 S 0.74053(7) 1.06136(6) 0.48597(5) 0.04137(17) Uani 1 d A . .
Si1 Si 1.64448(8) 1.15858(7) 0.83861(6) 0.04172(19) Uani 1 d . . .
Si2 Si 1.08307(10) 1.32792(7) 0.68931(8) 0.0626(3) Uani 1 d . . .
C1 C 0.6692(3) 0.4483(2) 0.53412(19) 0.0312(5) Uani 1 d . . .
C2 C 0.7456(3) 0.55137(19) 0.57182(18) 0.0295(5) Uani 1 d A . .
H2 H 0.7923 0.5818 0.5357 0.035 Uiso 1 calc . . R
C3 C 0.7514(3) 0.60816(18) 0.66327(18) 0.0284(5) Uani 1 d . . .
C4 C 0.6817(3) 0.5642(2) 0.71594(19) 0.0320(5) Uani 1 d A . .
C5 C 0.6049(3) 0.4614(2) 0.6765(2) 0.0397(6) Uani 1 d . . .
H5 H 0.5566 0.4314 0.7119 0.048 Uiso 1 calc A . R
C6 C 0.5992(3) 0.4032(2) 0.5855(2) 0.0382(6) Uani 1 d A . .
H6 H 0.5477 0.3325 0.5582 0.046 Uiso 1 calc . . R
C7 C 0.7864(3) 0.8146(2) 0.97136(19) 0.0373(6) Uani 1 d . . .
C8 C 0.8326(3) 0.8216(2) 0.89456(19) 0.0339(6) Uani 1 d A . .
H8 H 0.8910 0.8840 0.8977 0.041 Uiso 1 calc . . R
C9 C 0.7905(3) 0.7345(2) 0.81351(18) 0.0298(5) Uani 1 d . . .
C10 C 0.7060(3) 0.6426(2) 0.80919(19) 0.0329(6) Uani 1 d A . .
C11 C 0.6603(3) 0.6375(2) 0.8864(2) 0.0421(7) Uani 1 d . . .
H11 H 0.6016 0.5754 0.8833 0.051 Uiso 1 calc A . R
C12 C 0.7016(3) 0.7244(2) 0.9679(2) 0.0424(7) Uani 1 d A . .
H12 H 0.6716 0.7221 1.0216 0.051 Uiso 1 calc . . R
C13 C 0.8283(3) 0.72161(18) 0.72089(17) 0.0279(5) Uani 1 d A . .
C14 C 0.9794(3) 0.73723(18) 0.74642(17) 0.0277(5) Uani 1 d . . .
C15 C 1.0240(3) 0.82177(18) 0.71127(17) 0.0267(5) Uani 1 d A . .
C16 C 1.1592(3) 0.85417(19) 0.73052(17) 0.0288(5) Uani 1 d . . .
H16 H 1.1889 0.9108 0.7055 0.035 Uiso 1 calc A . R
C17 C 1.2510(3) 0.8017(2) 0.78756(18) 0.0311(5) Uani 1 d A . .
C18 C 1.2052(3) 0.7152(2) 0.82005(19) 0.0355(6) Uani 1 d . . .
H18 H 1.2681 0.6782 0.8566 0.043 Uiso 1 calc A . R
C19 C 1.0702(3) 0.6829(2) 0.79990(19) 0.0342(6) Uani 1 d A . .
H19 H 1.0401 0.6242 0.8224 0.041 Uiso 1 calc . . R
C20 C 0.7920(3) 0.80664(18) 0.66280(17) 0.0266(5) Uani 1 d . . .
C21 C 0.9063(2) 0.86391(18) 0.65770(17) 0.0259(5) Uani 1 d A . .
C22 C 0.8965(3) 0.94490(19) 0.60701(18) 0.0288(5) Uani 1 d . . .
H22 H 0.9744 0.9843 0.6042 0.035 Uiso 1 calc A . R
C23 C 0.7697(3) 0.96718(19) 0.56029(18) 0.0296(5) Uani 1 d A . .
C24 C 0.6568(3) 0.9104(2) 0.56675(18) 0.0313(5) Uani 1 d . . .
H24 H 0.5711 0.9268 0.5355 0.038 Uiso 1 calc A . R
C25 C 0.6673(3) 0.82999(19) 0.61830(19) 0.0308(5) Uani 1 d A . .
H25 H 0.5897 0.7918 0.6227 0.037 Uiso 1 calc . . R
C26 C 1.4525(3) 0.9695(3) 0.8012(2) 0.0442(7) Uani 1 d . . .
H26A H 1.4194 0.9646 0.7287 0.053 Uiso 1 calc . . R
H26B H 1.4020 1.0159 0.8313 0.053 Uiso 1 calc . . R
C27 C 1.6009(3) 1.0177(3) 0.8471(3) 0.0494(8) Uani 1 d . . .
H27A H 1.6490 0.9720 0.8138 0.059 Uiso 1 calc . . R
H27B H 1.6338 1.0159 0.9182 0.059 Uiso 1 calc . . R
C28 C 1.5602(4) 1.2470(4) 0.9041(3) 0.0685(11) Uani 1 d . . .
H28A H 1.5942 1.3221 0.9089 0.103 Uiso 1 calc . . GR
H28B H 1.5786 1.2358 0.9711 0.103 Uiso 1 calc . . GR
H28C H 1.4632 1.2298 0.8668 0.103 Uiso 1 calc . . GR
C29 C 1.8298(4) 1.2024(4) 0.9002(4) 0.0794(12) Uani 1 d . . .
H29A H 1.8742 1.1569 0.8644 0.119 Uiso 1 calc . . GR
H29B H 1.8576 1.1960 0.9693 0.119 Uiso 1 calc . . GR
H29C H 1.8550 1.2773 0.8993 0.119 Uiso 1 calc . . GR
C30 C 1.5867(4) 1.1640(3) 0.7054(2) 0.0514(8) Uani 1 d . . .
H30A H 1.4886 1.1447 0.6760 0.077 Uiso 1 calc . . GR
H30B H 1.6256 1.1134 0.6692 0.077 Uiso 1 calc . . GR
H30C H 1.6155 1.2368 0.7008 0.077 Uiso 1 calc . . GR
C31 C 0.8949(3) 1.1593(2) 0.5382(2) 0.0358(6) Uani 1 d . . .
H31A H 0.9695 1.1218 0.5355 0.043 Uiso 1 calc C . R
H31B H 0.8893 1.2107 0.4957 0.043 Uiso 1 calc . . R
C32 C 0.9292(3) 1.2219(2) 0.6443(2) 0.0450(7) Uani 1 d C . .
H32A H 0.9426 1.1717 0.6884 0.054 Uiso 1 calc . . R
H32B H 0.8526 1.2559 0.6488 0.054 Uiso 1 calc . . R
C33A C 1.0642(12) 1.4221(9) 0.6139(9) 0.060(4) Uiso 0.50 d C 1 .
H33A H 1.0086 1.4717 0.6316 0.090 Uiso 0.50 calc C 1 GR
H33B H 1.0211 1.3839 0.5436 0.090 Uiso 0.50 calc C 1 GR
H33C H 1.1527 1.4626 0.6251 0.090 Uiso 0.50 calc C 1 GR
C34A C 1.0918(8) 1.3957(6) 0.8272(5) 0.0493(15) Uiso 0.50 d C 1 .
H34A H 1.1081 1.3435 0.8682 0.074 Uiso 0.50 calc C 1 GR
H34B H 1.0066 1.4184 0.8234 0.074 Uiso 0.50 calc C 1 GR
H34C H 1.1649 1.4583 0.8572 0.074 Uiso 0.50 calc C 1 GR
C35A C 1.2213(9) 1.2613(7) 0.6989(7) 0.072(2) Uiso 0.50 d C 1 .
H35A H 1.3049 1.3118 0.7403 0.108 Uiso 0.50 calc C 1 GR
H35B H 1.2231 1.2344 0.6323 0.108 Uiso 0.50 calc C 1 GR
H35C H 1.2120 1.2011 0.7292 0.108 Uiso 0.50 calc C 1 GR
C33B C 1.0413(10) 1.4344(8) 0.6133(7) 0.043(2) Uiso 0.50 d C 2 .
H33D H 0.9585 1.4571 0.6164 0.064 Uiso 0.50 calc C 2 GR
H33E H 1.0291 1.4036 0.5438 0.064 Uiso 0.50 calc C 2 GR
H33F H 1.1151 1.4965 0.6412 0.064 Uiso 0.50 calc C 2 GR
C34B C 1.1510(10) 1.3920(7) 0.8143(7) 0.072(2) Uiso 0.50 d C 2 .
H34D H 1.1811 1.3399 0.8534 0.107 Uiso 0.50 calc C 2 GR
H34E H 1.0828 1.4243 0.8343 0.107 Uiso 0.50 calc C 2 GR
H34F H 1.2275 1.4483 0.8263 0.107 Uiso 0.50 calc C 2 GR
C35B C 1.2304(10) 1.2711(8) 0.6476(8) 0.081(3) Uiso 0.50 d C 2 .
H35D H 1.3138 1.3245 0.6794 0.122 Uiso 0.50 calc C 2 GR
H35E H 1.2036 1.2572 0.5751 0.122 Uiso 0.50 calc C 2 GR
H35F H 1.2447 1.2043 0.6684 0.122 Uiso 0.50 calc C 2 GR

loop_
_atom_site_aniso_label
_atom_site_aniso_U_11
_atom_site_aniso_U_22
_atom_site_aniso_U_33
_atom_site_aniso_U_23
_atom_site_aniso_U_13
_atom_site_aniso_U_12
I1 0.04614(14) 0.02692(12) 0.03491(13) -0.00272(8) 0.01644(10) -0.00148(9)
I2 0.06262(18) 0.04961(15) 0.02985(13) -0.00550(10) 0.01366(11) 0.01749(12)
Br1 0.06262(18) 0.04961(15) 0.02985(13) -0.00550(10) 0.01366(11) 0.01749(12)
Br2 0.04614(14) 0.02692(12) 0.03491(13) -0.00272(8) 0.01644(10) -0.00148(9)
S1 0.0352(4) 0.0447(4) 0.0430(4) 0.0132(3) 0.0075(3) 0.0126(3)
S2 0.0431(4) 0.0386(4) 0.0378(4) 0.0213(3) 0.0035(3) 0.0038(3)
Si1 0.0355(4) 0.0492(5) 0.0383(4) 0.0100(4) 0.0113(3) 0.0069(3)
Si2 0.0532(6) 0.0366(5) 0.0686(6) 0.0090(4) -0.0126(5) 0.0057(4)
C1 0.0370(14) 0.0243(12) 0.0297(13) 0.0024(10) 0.0114(11) 0.0045(10)
C2 0.0370(14) 0.0224(11) 0.0286(12) 0.0042(10) 0.0138(11) 0.0014(10)
C3 0.0355(13) 0.0195(11) 0.0291(12) 0.0070(9) 0.0102(11) 0.0041(10)
C4 0.0426(15) 0.0251(12) 0.0322(13) 0.0103(10) 0.0163(11) 0.0075(11)
C5 0.0518(17) 0.0285(13) 0.0430(15) 0.0106(12) 0.0240(14) -0.0003(12)
C6 0.0455(16) 0.0234(12) 0.0427(15) 0.0060(11) 0.0161(13) -0.0024(11)
C7 0.0459(16) 0.0407(15) 0.0249(12) 0.0048(11) 0.0100(12) 0.0209(13)
C8 0.0428(15) 0.0303(13) 0.0273(12) 0.0053(10) 0.0102(11) 0.0121(11)
C9 0.0385(14) 0.0274(12) 0.0256(12) 0.0086(10) 0.0119(11) 0.0107(10)
C10 0.0442(15) 0.0285(13) 0.0303(13) 0.0103(10) 0.0164(12) 0.0096(11)
C11 0.0560(18) 0.0402(15) 0.0411(16) 0.0165(13) 0.0266(14) 0.0133(13)
C12 0.0547(18) 0.0527(17) 0.0324(14) 0.0173(13) 0.0240(13) 0.0223(15)
C13 0.0385(14) 0.0194(11) 0.0234(11) 0.0025(9) 0.0106(10) 0.0030(10)
C14 0.0394(14) 0.0201(11) 0.0203(11) 0.0009(9) 0.0093(10) 0.0045(10)
C15 0.0383(14) 0.0200(11) 0.0188(11) 0.0003(9) 0.0088(10) 0.0060(10)
C16 0.0361(14) 0.0259(12) 0.0231(11) 0.0044(9) 0.0104(10) 0.0049(10)
C17 0.0352(14) 0.0305(13) 0.0234(12) 0.0014(10) 0.0075(10) 0.0084(11)
C18 0.0446(16) 0.0298(13) 0.0279(13) 0.0074(10) 0.0056(11) 0.0139(11)
C19 0.0481(16) 0.0241(12) 0.0283(13) 0.0074(10) 0.0103(12) 0.0077(11)
C20 0.0371(13) 0.0186(11) 0.0201(11) 0.0003(9) 0.0089(10) 0.0018(10)
C21 0.0331(13) 0.0205(11) 0.0193(11) 0.0004(9) 0.0063(10) 0.0034(9)
C22 0.0339(13) 0.0235(11) 0.0279(12) 0.0067(10) 0.0103(10) 0.0028(10)
C23 0.0381(14) 0.0238(12) 0.0235(11) 0.0063(9) 0.0069(10) 0.0044(10)
C24 0.0320(13) 0.0277(12) 0.0281(12) 0.0048(10) 0.0048(10) 0.0038(10)
C25 0.0318(13) 0.0248(12) 0.0302(13) 0.0023(10) 0.0084(11) -0.0015(10)
C26 0.0344(15) 0.0526(17) 0.0435(16) 0.0221(14) 0.0061(13) 0.0071(13)
C27 0.0356(16) 0.062(2) 0.0504(18) 0.0251(16) 0.0083(14) 0.0117(14)
C28 0.065(2) 0.086(3) 0.048(2) -0.0025(19) 0.0206(18) 0.020(2)
C29 0.045(2) 0.092(3) 0.088(3) 0.020(3) 0.014(2) -0.001(2)
C30 0.067(2) 0.0491(18) 0.0456(17) 0.0162(14) 0.0268(16) 0.0136(16)
C31 0.0441(16) 0.0293(13) 0.0374(14) 0.0148(11) 0.0157(12) 0.0058(11)
C32 0.065(2) 0.0301(14) 0.0395(15) 0.0116(12) 0.0178(15) 0.0061(13)

loop_
_atom_type_symbol
_atom_type_description
_atom_type_scat_dispersion_real
_atom_type_scat_dispersion_imag
_atom_type_scat_source
C C 0.0033 0.0016 'International Tables Vol C Tables 4.2.6.8 and 6.1.1.4'
H H 0.0000 0.0000 'International Tables Vol C Tables 4.2.6.8 and 6.1.1.4'
Br Br -0.2901 2.4595 'International Tables Vol C Tables 4.2.6.8 and 6.1.1.4'
I I -0.4742 1.8119 'International Tables Vol C Tables 4.2.6.8 and 6.1.1.4'
S S 0.1246 0.1234 'International Tables Vol C Tables 4.2.6.8 and 6.1.1.4'
Si Si 0.0817 0.0704 'International Tables Vol C Tables 4.2.6.8 and 6.1.1.4'

loop_
_geom_angle_atom_site_label_1
_geom_angle_atom_site_label_2
_geom_angle_atom_site_label_3
_geom_angle
C17 S1 C26 104.10(13)
C23 S2 C31 103.97(12)
C28 Si1 C27 109.63(19)
C28 Si1 C29 109.5(2)
C28 Si1 C30 109.02(17)
C29 Si1 C27 107.81(18)
C30 Si1 C27 109.55(16)
C30 Si1 C29 111.3(2)
C32 Si2 C34A 101.4(2)
C32 Si2 C33B 107.0(3)
C32 Si2 C35B 110.8(3)
C33A Si2 C32 111.2(4)
C33A Si2 C34A 111.3(4)
C33A Si2 C33B 8.2(6)
C33A Si2 C35B 93.7(5)
C34A Si2 C35B 128.2(4)
C35A Si2 C32 107.1(3)
C35A Si2 C33A 115.9(5)
C35A Si2 C34A 108.9(4)
C35A Si2 C33B 124.1(4)
C35A Si2 C35B 23.6(4)
C33B Si2 C34A 106.0(4)
C33B Si2 C35B 102.0(4)
C34B Si2 C32 118.5(3)
C34B Si2 C33A 111.2(5)
C34B Si2 C34A 20.6(3)
C34B Si2 C35A 91.8(5)
C34B Si2 C33B 108.6(4)
C34B Si2 C35B 108.6(5)
C2 C1 I1 120.30(19)
C6 C1 I1 117.98(19)
C6 C1 C2 121.7(2)
C1 C2 H2 121.0
C3 C2 C1 117.9(2)
C3 C2 H2 121.0
C2 C3 C4 121.2(2)
C2 C3 C13 128.1(2)
C4 C3 C13 110.7(2)
C3 C4 C10 108.8(2)
C5 C4 C3 120.0(2)
C5 C4 C10 131.1(2)
C4 C5 H5 120.3
C6 C5 C4 119.5(2)
C6 C5 H5 120.3
C1 C6 H6 120.2
C5 C6 C1 119.7(2)
C5 C6 H6 120.2
C8 C7 I2 119.3(2)
C12 C7 I2 118.7(2)
C12 C7 C8 122.0(3)
C7 C8 H8 121.3
C9 C8 C7 117.4(3)
C9 C8 H8 121.3
C8 C9 C10 121.4(2)
C8 C9 C13 127.6(2)
C10 C9 C13 111.0(2)
C9 C10 C4 108.6(2)
C11 C10 C4 131.1(3)
C11 C10 C9 120.3(3)
C10 C11 H11 120.5
C12 C11 C10 118.9(3)
C12 C11 H11 120.5
C7 C12 C11 120.0(3)
C7 C12 H12 120.0
C11 C12 H12 120.0
C9 C13 C3 100.8(2)
C14 C13 C3 114.8(2)
C14 C13 C9 112.4(2)
C14 C13 C20 101.34(19)
C20 C13 C3 113.7(2)
C20 C13 C9 114.3(2)
C15 C14 C13 111.0(2)
C19 C14 C13 128.7(2)
C19 C14 C15 120.3(2)
C14 C15 C21 108.2(2)
C16 C15 C14 121.1(2)
C16 C15 C21 130.7(2)
C15 C16 H16 120.7
C15 C16 C17 118.5(2)
C17 C16 H16 120.7
C16 C17 S1 124.2(2)
C16 C17 C18 120.0(2)
C18 C17 S1 115.8(2)
C17 C18 H18 119.5
C19 C18 C17 121.1(2)
C19 C18 H18 119.5
C14 C19 H19 120.5
C18 C19 C14 119.0(2)
C18 C19 H19 120.5
C21 C20 C13 110.9(2)
C25 C20 C13 128.6(2)
C25 C20 C21 120.6(2)
C20 C21 C15 108.6(2)
C22 C21 C15 130.7(2)
C22 C21 C20 120.7(2)
C21 C22 H22 120.7
C21 C22 C23 118.7(2)
C23 C22 H22 120.7
C22 C23 S2 123.7(2)
C24 C23 S2 116.16(19)
C24 C23 C22 120.1(2)
C23 C24 H24 119.5
C23 C24 C25 121.0(2)
C25 C24 H24 119.5
C20 C25 C24 119.0(2)
C20 C25 H25 120.5
C24 C25 H25 120.5
S1 C26 H26A 109.8
S1 C26 H26B 109.8
H26A C26 H26B 108.3
C27 C26 S1 109.2(2)
C27 C26 H26A 109.8
C27 C26 H26B 109.8
Si1 C27 H27A 108.6
Si1 C27 H27B 108.6
C26 C27 Si1 114.8(2)
C26 C27 H27A 108.6
C26 C27 H27B 108.6
H27A C27 H27B 107.5
Si1 C28 H28A 109.5
Si1 C28 H28B 109.5
Si1 C28 H28C 109.5
H28A C28 H28B 109.5
H28A C28 H28C 109.5
H28B C28 H28C 109.5
Si1 C29 H29A 109.5
Si1 C29 H29B 109.5
Si1 C29 H29C 109.5
H29A C29 H29B 109.5
H29A C29 H29C 109.5
H29B C29 H29C 109.5
Si1 C30 H30A 109.5
Si1 C30 H30B 109.5
Si1 C30 H30C 109.5
H30A C30 H30B 109.5
H30A C30 H30C 109.5
H30B C30 H30C 109.5
S2 C31 H31A 108.4
S2 C31 H31B 108.4
H31A C31 H31B 107.4
C32 C31 S2 115.6(2)
C32 C31 H31A 108.4
C32 C31 H31B 108.4
Si2 C32 H32A 109.0
Si2 C32 H32B 109.0
C31 C32 Si2 112.9(2)
C31 C32 H32A 109.0
C31 C32 H32B 109.0
H32A C32 H32B 107.8
Si2 C33A H33A 109.5
Si2 C33A H33B 109.5
Si2 C33A H33C 109.5
Si2 C34A H34A 109.5
Si2 C34A H34B 109.5
Si2 C34A H34C 109.5
Si2 C35A H35A 109.5
Si2 C35A H35B 109.5
Si2 C35A H35C 109.5
Si2 C33B H33D 109.5
Si2 C33B H33E 109.5
Si2 C33B H33F 109.5
H33D C33B H33E 109.5
H33D C33B H33F 109.5
H33E C33B H33F 109.5
Si2 C34B H34D 109.5
Si2 C34B H34E 109.5
Si2 C34B H34F 109.5
H34D C34B H34E 109.5
H34D C34B H34F 109.5
H34E C34B H34F 109.5
Si2 C35B H35D 109.5
Si2 C35B H35E 109.5
Si2 C35B H35F 109.5
H35D C35B H35E 109.5
H35D C35B H35F 109.5
H35E C35B H35F 109.5

loop_
_geom_bond_atom_site_label_1
_geom_bond_atom_site_label_2
_geom_bond_distance
I1 C1 2.003(3)
I2 C7 2.007(3)
S1 C17 1.761(3)
S1 C26 1.816(3)
S2 C23 1.771(2)
S2 C31 1.807(3)
Si1 C27 1.869(3)
Si1 C28 1.854(4)
Si1 C29 1.863(4)
Si1 C30 1.862(3)
Si2 C32 1.866(3)
Si2 C33A 1.781(12)
Si2 C34A 2.012(7)
Si2 C35A 1.778(9)
Si2 C33B 1.932(10)
Si2 C34B 1.726(9)
Si2 C35B 2.039(10)
C1 C2 1.390(3)
C1 C6 1.388(4)
C2 H2 0.9500
C2 C3 1.378(3)
C3 C4 1.394(4)
C3 C13 1.530(3)
C4 C5 1.389(4)
C4 C10 1.463(4)
C5 H5 0.9500
C5 C6 1.380(4)
C6 H6 0.9500
C7 C8 1.388(4)
C7 C12 1.381(4)
C8 H8 0.9500
C8 C9 1.380(4)
C9 C10 1.391(4)
C9 C13 1.529(3)
C10 C11 1.386(4)
C11 H11 0.9500
C11 C12 1.383(4)
C12 H12 0.9500
C13 C14 1.523(4)
C13 C20 1.523(3)
C14 C15 1.399(3)
C14 C19 1.385(4)
C15 C16 1.386(4)
C15 C21 1.474(3)
C16 H16 0.9500
C16 C17 1.397(4)
C17 C18 1.400(4)
C18 H18 0.9500
C18 C19 1.380(4)
C19 H19 0.9500
C20 C21 1.395(4)
C20 C25 1.379(4)
C21 C22 1.390(3)
C22 H22 0.9500
C22 C23 1.398(4)
C23 C24 1.389(4)
C24 H24 0.9500
C24 C25 1.392(4)
C25 H25 0.9500
C26 H26A 0.9900
C26 H26B 0.9900
C26 C27 1.515(4)
C27 H27A 0.9900
C27 H27B 0.9900
C28 H28A 0.9800
C28 H28B 0.9800
C28 H28C 0.9800
C29 H29A 0.9800
C29 H29B 0.9800
C29 H29C 0.9800
C30 H30A 0.9800
C30 H30B 0.9800
C30 H30C 0.9800
C31 H31A 0.9900
C31 H31B 0.9900
C31 C32 1.511(4)
C32 H32A 0.9900
C32 H32B 0.9900
C33A H33A 0.9800
C33A H33B 0.9800
C33A H33C 0.9800
C34A H34A 0.9800
C34A H34B 0.9800
C34A H34C 0.9800
C35A H35A 0.9800
C35A H35B 0.9800
C35A H35C 0.9800
C33B H33D 0.9800
C33B H33E 0.9800
C33B H33F 0.9800
C34B H34D 0.9800
C34B H34E 0.9800
C34B H34F 0.9800
C35B H35D 0.9800
C35B H35E 0.9800
C35B H35F 0.9800

loop_
_geom_torsion_atom_site_label_1
_geom_torsion_atom_site_label_2
_geom_torsion_atom_site_label_3
_geom_torsion_atom_site_label_4
_geom_torsion
I1 C1 C2 C3 -178.65(19)
I1 C1 C6 C5 179.3(2)
I2 C7 C8 C9 -179.34(19)
I2 C7 C12 C11 179.5(2)
S1 C17 C18 C19 177.6(2)
S1 C26 C27 Si1 -176.14(17)
S2 C23 C24 C25 176.2(2)
S2 C31 C32 Si2 -175.79(14)
C1 C2 C3 C4 -0.7(4)
C1 C2 C3 C13 179.6(2)
C2 C1 C6 C5 0.0(4)
C2 C3 C4 C5 0.1(4)
C2 C3 C4 C10 -179.6(2)
C2 C3 C13 C9 179.5(3)
C2 C3 C13 C14 -59.4(3)
C2 C3 C13 C20 56.7(4)
C3 C4 C5 C6 0.6(4)
C3 C4 C10 C9 0.0(3)
C3 C4 C10 C11 -179.8(3)
C3 C13 C14 C15 125.0(2)
C3 C13 C14 C19 -57.5(3)
C3 C13 C20 C21 -124.8(2)
C3 C13 C20 C25 54.9(3)
C4 C3 C13 C9 -0.2(3)
C4 C3 C13 C14 120.9(2)
C4 C3 C13 C20 -123.0(2)
C4 C5 C6 C1 -0.6(4)
C4 C10 C11 C12 178.9(3)
C5 C4 C10 C9 -179.6(3)
C5 C4 C10 C11 0.5(5)
C6 C1 C2 C3 0.7(4)
C7 C8 C9 C10 -0.6(4)
C7 C8 C9 C13 -179.0(2)
C8 C7 C12 C11 0.1(4)
C8 C9 C10 C4 -178.8(2)
C8 C9 C10 C11 1.1(4)
C8 C9 C13 C3 178.7(3)
C8 C9 C13 C14 55.9(3)
C8 C9 C13 C20 -58.9(3)
C9 C10 C11 C12 -0.9(4)
C9 C13 C14 C15 -120.5(2)
C9 C13 C14 C19 57.0(3)
C9 C13 C20 C21 120.1(2)
C9 C13 C20 C25 -60.1(3)
C10 C4 C5 C6 -179.8(3)
C10 C9 C13 C3 0.3(3)
C10 C9 C13 C14 -122.5(2)
C10 C9 C13 C20 122.6(2)
C10 C11 C12 C7 0.3(4)
C12 C7 C8 C9 0.0(4)
C13 C3 C4 C5 179.8(2)
C13 C3 C4 C10 0.1(3)
C13 C9 C10 C4 -0.2(3)
C13 C9 C10 C11 179.7(2)
C13 C14 C15 C16 176.6(2)
C13 C14 C15 C21 -2.2(3)
C13 C14 C19 C18 -175.7(2)
C13 C20 C21 C15 -0.1(3)
C13 C20 C21 C22 179.2(2)
C13 C20 C25 C24 -178.7(2)
C14 C13 C20 C21 -1.1(2)
C14 C13 C20 C25 178.7(2)
C14 C15 C16 C17 -1.1(3)
C14 C15 C21 C20 1.4(3)
C14 C15 C21 C22 -177.9(2)
C15 C14 C19 C18 1.7(4)
C15 C16 C17 S1 -177.20(18)
C15 C16 C17 C18 2.9(4)
C15 C21 C22 C23 178.6(2)
C16 C15 C21 C20 -177.2(2)
C16 C15 C21 C22 3.5(4)
C16 C17 C18 C19 -2.5(4)
C17 S1 C26 C27 169.4(2)
C17 C18 C19 C14 0.1(4)
C19 C14 C15 C16 -1.2(3)
C19 C14 C15 C21 -180.0(2)
C20 C13 C14 C15 2.0(2)
C20 C13 C14 C19 179.5(2)
C20 C21 C22 C23 -0.7(3)
C21 C15 C16 C17 177.3(2)
C21 C20 C25 C24 1.0(4)
C21 C22 C23 S2 -175.45(18)
C21 C22 C23 C24 1.3(4)
C22 C23 C24 C25 -0.9(4)
C23 S2 C31 C32 -64.0(2)
C23 C24 C25 C20 -0.3(4)
C25 C20 C21 C15 -179.9(2)
C25 C20 C21 C22 -0.5(4)
C26 S1 C17 C16 15.7(3)
C26 S1 C17 C18 -164.4(2)
C28 Si1 C27 C26 60.2(3)
C29 Si1 C27 C26 179.3(3)
C30 Si1 C27 C26 -59.4(3)
C31 S2 C23 C22 -29.4(2)
C31 S2 C23 C24 153.7(2)
C33A Si2 C32 C31 59.6(5)
C34A Si2 C32 C31 177.9(3)
C35A Si2 C32 C31 -68.0(4)
C33B Si2 C32 C31 67.1(4)
C34B Si2 C32 C31 -169.8(4)
C35B Si2 C32 C31 -43.3(4)
